data_4349370
loop_
_publ_author_name
'Chuang, Wan-Jung'
'Hsu, Sung-Po'
'Chand, Kuldeep'
'Yu, Fu-Lun'
'Tsai, Cheng-Long'
'Tseng, Yu-Hsuan'
'Lu, Yuh-Hsiu'
'Kuo, Jen-Yu'
'Carey, James R.'
'Chen, Hsuan-Ying'
'Chen, Hsing-Yin'
'Chiang, Michael Y.'
'Hsu, Sodio C. N.'

_publ_section_title
;
 Reactivity Study of Unsymmetrical \b-Diketiminato Copper(I) Complexes:
 Effect of the Chelating Ring.
;
_journal_issue 5
_journal_name_full 'Inorganic chemistry'
_journal_page_first 2722
_journal_page_last 2735
_journal_paper_doi 10.1021/acs.inorgchem.6b02876
_journal_volume 56
_journal_year 2017
_chemical_formula_moiety 'C29 H33 Cu N4'
_chemical_formula_sum 'C29 H33 Cu N4'
_chemical_formula_weight 501.13
_chemical_name_common CuL3(CNAr)
_space_group_IT_number 14
_space_group_name_Hall '-P 2ybc'
_space_group_name_H-M_alt 'P 1 21/c 1'
_symmetry_cell_setting monoclinic
_symmetry_space_group_name_H-M 'P 1 21/c 1'
_atom_sites_solution_hydrogens geom
_atom_sites_solution_primary direct
_atom_sites_solution_secondary difmap
_audit_creation_method SHELXL-97
_cell_angle_alpha 90.00
_cell_angle_beta 93.8670(10)
_cell_angle_gamma 90.00
_cell_formula_units_Z 4
_cell_length_a 11.2307(7)
_cell_length_b 29.702(2)
_cell_length_c 7.8600(5)
_cell_measurement_reflns_used 4619
_cell_measurement_temperature 200(2)
_cell_measurement_theta_max 25.06
_cell_measurement_theta_min 1.49
_cell_volume 2615.9(3)
_computing_molecular_graphics 'Ortep-3 for Windows (Farrugia, 1997)'
_computing_publication_material 'WinGX publication routines (Farrugia, 1999)'
_computing_structure_refinement 'SHELXL-97 (Sheldrick, 1997)'
_computing_structure_solution 'SHELXS-86 (Sheldrick, 1986)'
_diffrn_ambient_temperature 200(2)
_diffrn_measured_fraction_theta_full 0.994
_diffrn_measured_fraction_theta_max 0.994
_diffrn_measurement_device_type 'Bruker APEX2'
_diffrn_radiation_monochromator graphite
_diffrn_radiation_source 'fine-focus sealed tube'
_diffrn_radiation_type MoK\a
_diffrn_radiation_wavelength 0.71073
_diffrn_reflns_av_R_equivalents 0.0316
_diffrn_reflns_av_sigmaI/netI 0.0393
_diffrn_reflns_limit_h_max 13
_diffrn_reflns_limit_h_min -10
_diffrn_reflns_limit_k_max 26
_diffrn_reflns_limit_k_min -35
_diffrn_reflns_limit_l_max 8
_diffrn_reflns_limit_l_min -9
_diffrn_reflns_number 11437
_diffrn_reflns_theta_full 25.06
_diffrn_reflns_theta_max 25.06
_diffrn_reflns_theta_min 1.94
_exptl_absorpt_coefficient_mu 0.858
_exptl_absorpt_correction_T_max 0.9115
_exptl_absorpt_correction_T_min 0.5654
_exptl_absorpt_correction_type multi-scan
_exptl_crystal_colour 'pale brown'
_exptl_crystal_density_diffrn 1.272
_exptl_crystal_density_method 'not measured'
_exptl_crystal_description prism
_exptl_crystal_F_000 1056
_exptl_crystal_size_max 0.75
_exptl_crystal_size_mid 0.36
_exptl_crystal_size_min 0.11
_refine_diff_density_max 0.466
_refine_diff_density_min -0.396
_refine_diff_density_rms 0.059
_refine_ls_extinction_method none
_refine_ls_goodness_of_fit_ref 1.045
_refine_ls_hydrogen_treatment constr
_refine_ls_matrix_type full
_refine_ls_number_parameters 307
_refine_ls_number_reflns 4619
_refine_ls_number_restraints 0
_refine_ls_restrained_S_all 1.045
_refine_ls_R_factor_all 0.0524
_refine_ls_R_factor_gt 0.0435
_refine_ls_shift/su_max 0.001
_refine_ls_shift/su_mean 0.000
_refine_ls_structure_factor_coef Fsqd
_refine_ls_weighting_details 'calc w=1/[\s^2^(Fo^2^)+(0.0567P)^2^+2.5769P] where P=(Fo^2^+2Fc^2^)/3'
_refine_ls_weighting_scheme calc
_refine_ls_wR_factor_gt 0.1169
_refine_ls_wR_factor_ref 0.1215
_reflns_number_gt 3901
_reflns_number_total 4619
_reflns_threshold_expression >2sigma(I)
_cod_data_source_file ic6b02876_si_003.cif
_cod_data_source_block CuL3(CNAr)
_cod_original_sg_symbol_H-M 'P 21/c'
_cod_database_code 4349370

loop_
_symmetry_equiv_pos_as_xyz
'x, y, z'
'-x, y+1/2, -z+1/2'
'-x, -y, -z'
'x, -y-1/2, z-1/2'

loop_
_atom_site_label
_atom_site_type_symbol
_atom_site_fract_x
_atom_site_fract_y
_atom_site_fract_z
_atom_site_U_iso_or_equiv
_atom_site_adp_type
_atom_site_occupancy
_atom_site_symmetry_multiplicity
_atom_site_calc_flag
_atom_site_refinement_flags
C1 C 0.7645(2) 0.93413(9) 0.2817(3) 0.0268(6) Uani 1 1 d .
C2 C 0.8597(3) 0.94409(10) 0.1829(4) 0.0326(6) Uani 1 1 d .
C3 C 0.8396(3) 0.94994(13) -0.0070(4) 0.0478(8) Uani 1 1 d .
H3A H 0.7544 0.9467 -0.0405 0.072 Uiso 1 1 calc R
H3B H 0.8848 0.9270 -0.0649 0.072 Uiso 1 1 calc R
H3C H 0.8667 0.9799 -0.0392 0.072 Uiso 1 1 calc R
C4 C 0.9738(3) 0.94718(10) 0.2616(4) 0.0380(7) Uani 1 1 d .
H4 H 1.0384 0.9539 0.1937 0.046 Uiso 1 1 calc R
C5 C 0.9970(3) 0.94085(10) 0.4344(4) 0.0385(7) Uani 1 1 d .
C6 C 1.1223(3) 0.94364(14) 0.5168(5) 0.0576(10) Uani 1 1 d .
H6A H 1.1781 0.9504 0.4297 0.086 Uiso 1 1 calc R
H6B H 1.1437 0.9148 0.5711 0.086 Uiso 1 1 calc R
H6C H 1.1262 0.9675 0.6030 0.086 Uiso 1 1 calc R
C7 C 0.9012(3) 0.93154(10) 0.5303(4) 0.0363(7) Uani 1 1 d .
H7 H 0.9151 0.9273 0.6498 0.044 Uiso 1 1 calc R
C8 C 0.7850(3) 0.92817(9) 0.4575(4) 0.0307(6) Uani 1 1 d .
C9 C 0.6851(3) 0.91738(12) 0.5685(4) 0.0465(8) Uani 1 1 d .
H9A H 0.6096 0.9162 0.4984 0.070 Uiso 1 1 calc R
H9B H 0.6803 0.9408 0.6557 0.070 Uiso 1 1 calc R
H9C H 0.7002 0.8882 0.6238 0.070 Uiso 1 1 calc R
C10 C 0.5930(3) 1.00255(10) 0.2869(4) 0.0366(7) Uani 1 1 d .
H10A H 0.6780 1.0036 0.3244 0.055 Uiso 1 1 calc R
H10B H 0.5452 1.0078 0.3848 0.055 Uiso 1 1 calc R
H10C H 0.5753 1.0259 0.2009 0.055 Uiso 1 1 calc R
C11 C 0.5632(3) 0.95697(9) 0.2110(3) 0.0284(6) Uani 1 1 d .
C12 C 0.4442(3) 0.95014(10) 0.1516(4) 0.0317(6) Uani 1 1 d .
H12 H 0.3931 0.9753 0.1622 0.038 Uiso 1 1 calc R
C13 C 0.3889(3) 0.91163(10) 0.0787(3) 0.0304(6) Uani 1 1 d .
C14 C 0.2553(3) 0.91431(12) 0.0407(5) 0.0453(8) Uani 1 1 d .
H14A H 0.2262 0.8858 -0.0093 0.068 Uiso 1 1 calc R
H14B H 0.2366 0.9389 -0.0399 0.068 Uiso 1 1 calc R
H14C H 0.2165 0.9200 0.1466 0.068 Uiso 1 1 calc R
C15 C 0.3830(3) 0.83542(10) -0.0263(4) 0.0334(7) Uani 1 1 d .
H15A H 0.3013 0.8360 0.0138 0.040 Uiso 1 1 calc R
H15B H 0.4226 0.8078 0.0201 0.040 Uiso 1 1 calc R
C16 C 0.3738(2) 0.83234(9) -0.2180(3) 0.0270(6) Uani 1 1 d .
C17 C 0.4082(3) 0.86642(10) -0.3235(4) 0.0378(7) Uani 1 1 d .
H17 H 0.4400 0.8937 -0.2768 0.045 Uiso 1 1 calc R
C18 C 0.3959(3) 0.86019(12) -0.4981(4) 0.0450(8) Uani 1 1 d .
H18 H 0.4180 0.8833 -0.5735 0.054 Uiso 1 1 calc R
C19 C 0.3511(3) 0.82017(12) -0.5603(4) 0.0449(8) Uani 1 1 d .
H19 H 0.3426 0.8147 -0.6796 0.054 Uiso 1 1 calc R
C20 C 0.3190(3) 0.78822(11) -0.4469(4) 0.0435(8) Uani 1 1 d .
H20 H 0.2879 0.7605 -0.4913 0.052 Uiso 1 1 calc R
C21 C 0.7177(3) 0.82781(11) -0.0006(4) 0.0397(7) Uani 1 1 d .
C22 C 0.8557(3) 0.76612(10) -0.0989(4) 0.0356(7) Uani 1 1 d .
C23 C 0.8161(3) 0.72181(11) -0.0902(4) 0.0435(8) Uani 1 1 d .
C24 C 0.6934(4) 0.71062(14) -0.0378(6) 0.0672(11) Uani 1 1 d .
H24A H 0.6825 0.6779 -0.0389 0.101 Uiso 1 1 calc R
H24B H 0.6335 0.7245 -0.1178 0.101 Uiso 1 1 calc R
H24C H 0.6840 0.7221 0.0773 0.101 Uiso 1 1 calc R
C25 C 0.8964(4) 0.68863(12) -0.1325(5) 0.0545(10) Uani 1 1 d .
H25 H 0.8739 0.6579 -0.1271 0.065 Uiso 1 1 calc R
C26 C 1.0073(4) 0.69957(13) -0.1818(5) 0.0550(10) Uani 1 1 d .
H26 H 1.0609 0.6763 -0.2084 0.066 Uiso 1 1 calc R
C27 C 1.0420(3) 0.74348(13) -0.1931(4) 0.0493(9) Uani 1 1 d .
H27 H 1.1188 0.7503 -0.2300 0.059 Uiso 1 1 calc R
C28 C 0.9669(3) 0.77811(11) -0.1517(4) 0.0398(7) Uani 1 1 d .
C29 C 1.0040(4) 0.82659(13) -0.1631(5) 0.0591(10) Uani 1 1 d .
H29A H 1.0851 0.8283 -0.2013 0.089 Uiso 1 1 calc R
H29B H 1.0019 0.8407 -0.0507 0.089 Uiso 1 1 calc R
H29C H 0.9490 0.8424 -0.2448 0.089 Uiso 1 1 calc R
N1 N 0.6484(2) 0.92638(8) 0.2005(3) 0.0289(5) Uani 1 1 d .
N2 N 0.4484(2) 0.87461(8) 0.0442(3) 0.0298(5) Uani 1 1 d .
N3 N 0.3284(2) 0.79344(8) -0.2781(3) 0.0376(6) Uani 1 1 d .
N4 N 0.7793(2) 0.80033(9) -0.0507(3) 0.0414(6) Uani 1 1 d .
Cu1 Cu 0.62020(3) 0.870669(11) 0.07632(4) 0.03287(14) Uani 1 1 d .

loop_
_atom_site_aniso_label
_atom_site_aniso_U_11
_atom_site_aniso_U_22
_atom_site_aniso_U_33
_atom_site_aniso_U_23
_atom_site_aniso_U_13
_atom_site_aniso_U_12
C1 0.0281(15) 0.0256(13) 0.0265(14) -0.0069(11) -0.0007(11) 0.0006(11)
C2 0.0346(16) 0.0344(15) 0.0291(15) -0.0050(12) 0.0053(13) -0.0003(13)
C3 0.052(2) 0.060(2) 0.0322(17) 0.0008(15) 0.0097(15) -0.0057(17)
C4 0.0312(16) 0.0404(17) 0.0432(18) -0.0078(14) 0.0092(14) 0.0000(13)
C5 0.0334(17) 0.0347(16) 0.0464(19) -0.0108(14) -0.0050(14) 0.0027(13)
C6 0.036(2) 0.068(2) 0.066(2) -0.014(2) -0.0143(18) 0.0049(17)
C7 0.0408(18) 0.0395(16) 0.0274(15) -0.0039(12) -0.0059(13) 0.0031(14)
C8 0.0340(16) 0.0314(14) 0.0267(15) -0.0054(11) 0.0026(12) -0.0001(12)
C9 0.045(2) 0.063(2) 0.0317(17) 0.0052(15) 0.0055(15) -0.0065(17)
C10 0.0364(17) 0.0317(15) 0.0415(17) -0.0059(13) 0.0010(14) 0.0014(13)
C11 0.0337(16) 0.0304(14) 0.0211(13) -0.0015(11) 0.0026(11) -0.0015(12)
C12 0.0309(16) 0.0325(15) 0.0317(15) -0.0031(12) 0.0019(12) 0.0058(12)
C13 0.0286(15) 0.0391(16) 0.0234(14) 0.0019(12) 0.0015(12) -0.0024(13)
C14 0.0306(17) 0.054(2) 0.052(2) -0.0071(16) 0.0027(15) -0.0033(15)
C15 0.0414(17) 0.0347(15) 0.0240(14) -0.0006(12) 0.0013(13) -0.0094(13)
C16 0.0268(14) 0.0302(14) 0.0240(14) -0.0013(11) 0.0012(11) 0.0000(11)
C17 0.0455(19) 0.0375(16) 0.0303(16) -0.0006(12) 0.0023(14) -0.0123(14)
C18 0.050(2) 0.059(2) 0.0268(16) 0.0085(15) 0.0055(14) -0.0134(17)
C19 0.049(2) 0.064(2) 0.0222(15) -0.0073(14) 0.0012(14) -0.0010(17)
C20 0.058(2) 0.0383(17) 0.0330(17) -0.0104(14) -0.0043(15) -0.0014(15)
C21 0.0370(18) 0.0394(17) 0.0419(18) -0.0092(14) -0.0034(14) -0.0020(15)
C22 0.0376(17) 0.0358(16) 0.0328(16) -0.0061(13) -0.0017(13) 0.0077(13)
C23 0.048(2) 0.0419(18) 0.0401(19) -0.0023(14) 0.0000(15) -0.0012(15)
C24 0.063(3) 0.064(3) 0.076(3) -0.005(2) 0.017(2) -0.020(2)
C25 0.075(3) 0.0348(18) 0.052(2) -0.0032(16) -0.007(2) 0.0068(18)
C26 0.059(2) 0.054(2) 0.052(2) -0.0080(17) -0.0004(18) 0.0230(19)
C27 0.044(2) 0.063(2) 0.041(2) -0.0023(16) 0.0027(16) 0.0112(17)
C28 0.0394(18) 0.0423(17) 0.0372(17) -0.0016(14) -0.0016(14) 0.0025(14)
C29 0.059(2) 0.052(2) 0.066(3) 0.0028(18) 0.004(2) -0.0104(18)
N1 0.0300(13) 0.0309(12) 0.0254(12) -0.0054(9) -0.0018(10) 0.0010(10)
N2 0.0340(14) 0.0338(13) 0.0216(12) -0.0058(9) 0.0011(10) -0.0056(11)
N3 0.0519(17) 0.0303(13) 0.0296(13) -0.0021(10) -0.0038(12) -0.0066(12)
N4 0.0415(16) 0.0407(14) 0.0415(15) -0.0091(12) -0.0003(12) 0.0061(13)
Cu1 0.0336(2) 0.0323(2) 0.0323(2) -0.00906(15) -0.00102(15) 0.00192(15)

loop_
_atom_type_symbol
_atom_type_description
_atom_type_scat_dispersion_real
_atom_type_scat_dispersion_imag
_atom_type_scat_source
C C 0.0033 0.0016 'International Tables Vol C Tables 4.2.6.8 and 6.1.1.4'
H H 0.0000 0.0000 'International Tables Vol C Tables 4.2.6.8 and 6.1.1.4'
N N 0.0061 0.0033 'International Tables Vol C Tables 4.2.6.8 and 6.1.1.4'
Cu Cu 0.3201 1.2651 'International Tables Vol C Tables 4.2.6.8 and 6.1.1.4'

loop_
_geom_angle_atom_site_label_1
_geom_angle_atom_site_label_2
_geom_angle_atom_site_label_3
_geom_angle
C8 C1 C2 119.8(3)
C8 C1 N1 120.3(3)
C2 C1 N1 119.7(2)
C4 C2 C1 119.1(3)
C4 C2 C3 120.4(3)
C1 C2 C3 120.5(3)
C2 C3 H3A 109.5
C2 C3 H3B 109.5
H3A C3 H3B 109.5
C2 C3 H3C 109.5
H3A C3 H3C 109.5
H3B C3 H3C 109.5
C5 C4 C2 122.5(3)
C5 C4 H4 118.8
C2 C4 H4 118.8
C4 C5 C7 117.5(3)
C4 C5 C6 121.5(3)
C7 C5 C6 120.9(3)
C5 C6 H6A 109.5
C5 C6 H6B 109.5
H6A C6 H6B 109.5
C5 C6 H6C 109.5
H6A C6 H6C 109.5
H6B C6 H6C 109.5
C5 C7 C8 122.2(3)
C5 C7 H7 118.9
C8 C7 H7 118.9
C7 C8 C1 119.0(3)
C7 C8 C9 119.5(3)
C1 C8 C9 121.5(3)
C8 C9 H9A 109.5
C8 C9 H9B 109.5
H9A C9 H9B 109.5
C8 C9 H9C 109.5
H9A C9 H9C 109.5
H9B C9 H9C 109.5
C11 C10 H10A 109.5
C11 C10 H10B 109.5
H10A C10 H10B 109.5
C11 C10 H10C 109.5
H10A C10 H10C 109.5
H10B C10 H10C 109.5
N1 C11 C12 123.8(2)
N1 C11 C10 119.9(3)
C12 C11 C10 116.3(3)
C11 C12 C13 129.7(3)
C11 C12 H12 115.1
C13 C12 H12 115.1
N2 C13 C12 123.0(3)
N2 C13 C14 120.7(3)
C12 C13 C14 116.3(3)
C13 C14 H14A 109.5
C13 C14 H14B 109.5
H14A C14 H14B 109.5
C13 C14 H14C 109.5
H14A C14 H14C 109.5
H14B C14 H14C 109.5
N2 C15 C16 115.2(2)
N2 C15 H15A 108.5
C16 C15 H15A 108.5
N2 C15 H15B 108.5
C16 C15 H15B 108.5
H15A C15 H15B 107.5
N3 C16 C17 122.5(3)
N3 C16 C15 113.9(2)
C17 C16 C15 123.6(2)
C16 C17 C18 119.0(3)
C16 C17 H17 120.5
C18 C17 H17 120.5
C19 C18 C17 118.8(3)
C19 C18 H18 120.6
C17 C18 H18 120.6
C20 C19 C18 118.5(3)
C20 C19 H19 120.7
C18 C19 H19 120.7
N3 C20 C19 124.1(3)
N3 C20 H20 117.9
C19 C20 H20 117.9
N4 C21 Cu1 179.5(3)
C28 C22 C23 123.6(3)
C28 C22 N4 118.4(3)
C23 C22 N4 118.0(3)
C22 C23 C25 116.3(3)
C22 C23 C24 121.7(3)
C25 C23 C24 122.1(3)
C23 C24 H24A 109.5
C23 C24 H24B 109.5
H24A C24 H24B 109.5
C23 C24 H24C 109.5
H24A C24 H24C 109.5
H24B C24 H24C 109.5
C26 C25 C23 121.1(3)
C26 C25 H25 119.4
C23 C25 H25 119.4
C27 C26 C25 121.0(3)
C27 C26 H26 119.5
C25 C26 H26 119.5
C26 C27 C28 120.9(4)
C26 C27 H27 119.5
C28 C27 H27 119.5
C27 C28 C22 117.0(3)
C27 C28 C29 121.5(3)
C22 C28 C29 121.4(3)
C28 C29 H29A 109.5
C28 C29 H29B 109.5
H29A C29 H29B 109.5
C28 C29 H29C 109.5
H29A C29 H29C 109.5
H29B C29 H29C 109.5
C11 N1 C1 120.1(2)
C11 N1 Cu1 121.53(19)
C1 N1 Cu1 118.39(17)
C13 N2 C15 119.4(2)
C13 N2 Cu1 122.44(19)
C15 N2 Cu1 118.16(19)
C20 N3 C16 117.1(3)
C21 N4 C22 175.8(3)
C21 Cu1 N2 128.34(12)
C21 Cu1 N1 133.43(12)
N2 Cu1 N1 98.17(10)

loop_
_geom_bond_atom_site_label_1
_geom_bond_atom_site_label_2
_geom_bond_distance
C1 C8 1.397(4)
C1 C2 1.395(4)
C1 N1 1.431(3)
C2 C4 1.389(4)
C2 C3 1.504(4)
C3 H3A 0.9800
C3 H3B 0.9800
C3 H3C 0.9800
C4 C5 1.379(4)
C4 H4 0.9500
C5 C7 1.382(5)
C5 C6 1.511(4)
C6 H6A 0.9800
C6 H6B 0.9800
C6 H6C 0.9800
C7 C8 1.393(4)
C7 H7 0.9500
C8 C9 1.501(4)
C9 H9A 0.9800
C9 H9B 0.9800
C9 H9C 0.9800
C10 C11 1.508(4)
C10 H10A 0.9800
C10 H10B 0.9800
C10 H10C 0.9800
C11 N1 1.326(4)
C11 C12 1.401(4)
C12 C13 1.405(4)
C12 H12 0.9500
C13 N2 1.324(4)
C13 C14 1.512(4)
C14 H14A 0.9800
C14 H14B 0.9800
C14 H14C 0.9800
C15 N2 1.465(3)
C15 C16 1.506(4)
C15 H15A 0.9900
C15 H15B 0.9900
C16 N3 1.336(4)
C16 C17 1.380(4)
C17 C18 1.383(4)
C17 H17 0.9500
C18 C19 1.368(5)
C18 H18 0.9500
C19 C20 1.367(5)
C19 H19 0.9500
C20 N3 1.333(4)
C20 H20 0.9500
C21 N4 1.156(4)
C21 Cu1 1.810(3)
C22 C28 1.389(4)
C22 C23 1.393(4)
C22 N4 1.399(4)
C23 C25 1.392(5)
C23 C24 1.502(5)
C24 H24A 0.9800
C24 H24B 0.9800
C24 H24C 0.9800
C25 C26 1.368(6)
C25 H25 0.9500
C26 C27 1.366(5)
C26 H26 0.9500
C27 C28 1.382(5)
C27 H27 0.9500
C28 C29 1.503(5)
C29 H29A 0.9800
C29 H29B 0.9800
C29 H29C 0.9800
N1 Cu1 1.936(2)
N2 Cu1 1.933(2)
